data_4333631
loop_
_publ_author_name
'Stanislav S. Stoyko'
'Krishna K. Ramachandran'
'C. Scott Mullen'
'Arthur Mar'

_publ_contact_author_address
; Department of Chemistry
  University of Alberta
  Edmonton, AB
  Canada  T6G 2G2
;
_publ_contact_author_email arthur.mar@ualberta.ca
_publ_contact_author_fax '(780) 492-8231'
_publ_contact_author_name 'Dr. Arthur Mar'
_publ_contact_author_phone '(780) 492-5592'
_publ_section_title
;
 Rare-Earth Manganese Copper Pnictides RE2Mn3Cu9Pn7 (Pn = P, As):
 Quaternary Ordered Variants of the Zr2Fe12P7-Type Structure
;
_journal_name_full 'Inorganic Chemistry'
_journal_page_first 1040
_journal_page_last 1046
_journal_paper_doi 10.1021/ic3023375
_journal_volume 52
_journal_year 2013
_chemical_formula_structural 'Tb2 Mn3 Cu9 P7'
_chemical_formula_sum 'Cu9 Mn3 P7 Tb2'
_chemical_formula_weight 1271.31
_chemical_name_common
;
 terbium manganese copper phosphide (2/3/9/7)
;
_chemical_name_systematic
;
 terbium manganese copper phosphide (2/3/9/7)
;
_space_group_IT_number 174
_symmetry_cell_setting hexagonal
_symmetry_space_group_name_Hall 'P -6'
_symmetry_space_group_name_H-M 'P -6'
_atom_sites_solution_primary direct
_atom_sites_solution_secondary difmap
_audit_creation_method SHELXL-97
_cell_angle_alpha 90.00
_cell_angle_beta 90.00
_cell_angle_gamma 120.00
_cell_formula_units_Z 1
_cell_length_a 9.6016(7)
_cell_length_b 9.6016(7)
_cell_length_c 3.7867(3)
_cell_measurement_reflns_used 4365
_cell_measurement_temperature 173(2)
_cell_measurement_theta_max 33.13
_cell_measurement_theta_min 2.45
_cell_volume 302.33(4)
_computing_cell_refinement 'Bruker SAINT 7.68A (Bruker, 2009)'
_computing_data_collection 'Bruker SMART 5.054 (Bruker, 1999)'
_computing_data_reduction 'Bruker SAINT 7.68A'
_computing_molecular_graphics 'ATOMS 5.1 (Dowty, 1999)'
_computing_publication_material 'Bruker SHELXTL 6.12'
_computing_structure_refinement 'Bruker SHELXTL 6.12'
_computing_structure_solution 'Bruker SHELXTL 6.12'
_diffrn_ambient_temperature 173(2)
_diffrn_measured_fraction_theta_full 0.995
_diffrn_measured_fraction_theta_max 0.995
_diffrn_measurement_device_type 'Bruker D8/SMART APEX II CCD'
_diffrn_measurement_method '\w scans'
_diffrn_radiation_monochromator graphite
_diffrn_radiation_source 'fine-focus sealed tube'
_diffrn_radiation_type MoK\a
_diffrn_radiation_wavelength 0.71073
_diffrn_reflns_av_R_equivalents 0.0241
_diffrn_reflns_av_sigmaI/netI 0.0161
_diffrn_reflns_limit_h_max 14
_diffrn_reflns_limit_h_min -14
_diffrn_reflns_limit_k_max 14
_diffrn_reflns_limit_k_min -14
_diffrn_reflns_limit_l_max 5
_diffrn_reflns_limit_l_min -5
_diffrn_reflns_number 4266
_diffrn_reflns_theta_full 33.13
_diffrn_reflns_theta_max 33.13
_diffrn_reflns_theta_min 2.45
_exptl_absorpt_coefficient_mu 30.877
_exptl_absorpt_correction_T_max 0.5267
_exptl_absorpt_correction_T_min 0.1061
_exptl_absorpt_correction_type numerical
_exptl_absorpt_process_details 'Bruker SHELXTL 6.12 (Sheldrick, 2001)'
_exptl_crystal_colour grey
_exptl_crystal_density_diffrn 6.983
_exptl_crystal_description needle
_exptl_crystal_F_000 571
_exptl_crystal_size_max 0.27
_exptl_crystal_size_mid 0.03
_exptl_crystal_size_min 0.03
_refine_diff_density_max 1.997
_refine_diff_density_min -1.546
_refine_diff_density_rms 0.334
_refine_ls_abs_structure_details 'Flack H D (1983), Acta Cryst. A39, 876-881'
_refine_ls_abs_structure_Flack 0.50(2)
_refine_ls_extinction_coef 0.0021(3)
_refine_ls_extinction_expression Fc^*^=kFc[1+0.001xFc^2^\l^3^/sin(2\q)]^-1/4^
_refine_ls_extinction_method SHELXL
_refine_ls_goodness_of_fit_ref 1.151
_refine_ls_matrix_type full
_refine_ls_number_parameters 45
_refine_ls_number_reflns 861
_refine_ls_number_restraints 0
_refine_ls_restrained_S_all 1.151
_refine_ls_R_factor_all 0.0176
_refine_ls_R_factor_gt 0.0170
_refine_ls_shift/su_max 0.000
_refine_ls_shift/su_mean 0.000
_refine_ls_structure_factor_coef Fsqd
_refine_ls_weighting_details 'calc w=1/[\s^2^(Fo^2^)+(0.0159P)^2^+0.9930P] where P=(Fo^2^+2Fc^2^)/3'
_refine_ls_weighting_scheme calc
_refine_ls_wR_factor_gt 0.0382
_refine_ls_wR_factor_ref 0.0384
_reflns_number_gt 845
_reflns_number_total 861
_reflns_threshold_expression I>2\s(I)
_cod_data_source_file ic3023375_si_002_08.cif
_cod_data_source_block tb2mn3cu9p7
_cod_database_code 4333631

loop_
_symmetry_equiv_pos_as_xyz
'x, y, z'
'-y, x-y, z'
'-x+y, -x, z'
'x, y, -z'
'-y, x-y, -z'
'-x+y, -x, -z'

loop_
_atom_site_label
_atom_site_type_symbol
_atom_site_fract_x
_atom_site_fract_y
_atom_site_fract_z
_atom_site_U_iso_or_equiv
_atom_site_adp_type
_atom_site_occupancy
_atom_site_symmetry_multiplicity
_atom_site_calc_flag
_atom_site_refinement_flags
Tb1 Tb 0.3333 0.6667 0.0000 0.00611(11) Uani 1 6 d S
Tb2 Tb 0.6667 0.3333 0.5000 0.00690(11) Uani 1 6 d S
Cu1 Cu 0.42625(11) 0.04651(12) 0.0000 0.00867(18) Uani 1 2 d S
Cu2 Cu 0.16692(9) 0.28243(10) 0.0000 0.00760(14) Uani 1 2 d S
Cu3 Cu 0.38845(12) 0.42841(11) 0.5000 0.00795(17) Uani 1 2 d S
Mn4 Mn 0.22309(14) 0.09235(13) 0.5000 0.0136(2) Uani 1 2 d S
P1 P 0.4213(2) 0.2925(2) 0.0000 0.0069(3) Uani 1 2 d S
P2 P 0.1290(2) 0.4180(2) 0.5000 0.0057(3) Uani 1 2 d S
P3 P 0.0000 0.0000 0.0000 0.0069(4) Uani 1 6 d S

loop_
_atom_site_aniso_label
_atom_site_aniso_U_11
_atom_site_aniso_U_22
_atom_site_aniso_U_33
_atom_site_aniso_U_23
_atom_site_aniso_U_13
_atom_site_aniso_U_12
Tb1 0.00721(15) 0.00721(15) 0.0039(2) 0.000 0.000 0.00360(7)
Tb2 0.00780(14) 0.00780(14) 0.0051(2) 0.000 0.000 0.00390(7)
Cu1 0.0094(4) 0.0097(4) 0.0076(4) 0.000 0.000 0.0053(4)
Cu2 0.0085(4) 0.0073(3) 0.0071(3) 0.000 0.000 0.0040(3)
Cu3 0.0097(4) 0.0084(4) 0.0063(4) 0.000 0.000 0.0049(3)
Mn4 0.0223(6) 0.0113(5) 0.0077(4) 0.000 0.000 0.0089(5)
P1 0.0076(8) 0.0062(7) 0.0065(8) 0.000 0.000 0.0031(6)
P2 0.0062(7) 0.0057(7) 0.0039(7) 0.000 0.000 0.0020(6)
P3 0.0063(6) 0.0063(6) 0.0081(10) 0.000 0.000 0.0031(3)

loop_
_atom_type_symbol
_atom_type_description
_atom_type_scat_dispersion_real
_atom_type_scat_dispersion_imag
_atom_type_scat_source
P P 0.1023 0.0942 'International Tables Vol C Tables 4.2.6.8 and 6.1.1.4'
Mn Mn 0.3368 0.7283 'International Tables Vol C Tables 4.2.6.8 and 6.1.1.4'
Cu Cu 0.3201 1.2651 'International Tables Vol C Tables 4.2.6.8 and 6.1.1.4'
Tb Tb -0.1723 4.1537 'International Tables Vol C Tables 4.2.6.8 and 6.1.1.4'

loop_
_geom_angle_atom_site_label_1
_geom_angle_atom_site_label_2
_geom_angle_atom_site_label_3
_geom_angle
_geom_angle_site_symmetry_1
_geom_angle_site_symmetry_3
P2 Tb1 P2 81.29(5) 3_565 3_564
P2 Tb1 P2 135.411(17) 3_565 1_554
P2 Tb1 P2 82.16(4) 3_564 1_554
P2 Tb1 P2 82.16(4) 3_565 2_665
P2 Tb1 P2 135.411(17) 3_564 2_665
P2 Tb1 P2 135.411(17) 1_554 2_665
P2 Tb1 P2 82.16(4) 3_565 .
P2 Tb1 P2 135.411(17) 3_564 .
P2 Tb1 P2 81.29(5) 1_554 .
P2 Tb1 P2 82.16(4) 2_665 .
P2 Tb1 P2 135.411(17) 3_565 2_664
P2 Tb1 P2 82.16(4) 3_564 2_664
P2 Tb1 P2 82.16(4) 1_554 2_664
P2 Tb1 P2 81.29(5) 2_665 2_664
P2 Tb1 P2 135.411(17) . 2_664
P2 Tb1 Cu2 93.95(4) 3_565 2_665
P2 Tb1 Cu2 93.95(4) 3_564 2_665
P2 Tb1 Cu2 128.31(4) 1_554 2_665
P2 Tb1 Cu2 46.47(3) 2_665 2_665
P2 Tb1 Cu2 128.31(4) . 2_665
P2 Tb1 Cu2 46.47(3) 2_664 2_665
P2 Tb1 Cu2 128.31(4) 3_565 .
P2 Tb1 Cu2 128.31(4) 3_564 .
P2 Tb1 Cu2 46.46(3) 1_554 .
P2 Tb1 Cu2 93.95(4) 2_665 .
P2 Tb1 Cu2 46.47(3) . .
P2 Tb1 Cu2 93.95(4) 2_664 .
Cu2 Tb1 Cu2 120.0 2_665 .
P2 Tb1 Cu2 46.47(3) 3_565 3_565
P2 Tb1 Cu2 46.47(3) 3_564 3_565
P2 Tb1 Cu2 93.95(4) 1_554 3_565
P2 Tb1 Cu2 128.31(4) 2_665 3_565
P2 Tb1 Cu2 93.95(4) . 3_565
P2 Tb1 Cu2 128.31(4) 2_664 3_565
Cu2 Tb1 Cu2 120.0 2_665 3_565
Cu2 Tb1 Cu2 120.0 . 3_565
P2 Tb1 Cu3 94.76(4) 3_565 3_564
P2 Tb1 Cu3 46.74(4) 3_564 3_564
P2 Tb1 Cu3 45.92(4) 1_554 3_564
P2 Tb1 Cu3 175.47(3) 2_665 3_564
P2 Tb1 Cu3 94.16(4) . 3_564
P2 Tb1 Cu3 103.22(3) 2_664 3_564
Cu2 Tb1 Cu3 137.428(15) 2_665 3_564
Cu2 Tb1 Cu3 85.35(2) . 3_564
Cu2 Tb1 Cu3 49.055(16) 3_565 3_564
P2 Tb1 Cu3 45.92(4) 3_565 2_665
P2 Tb1 Cu3 94.16(4) 3_564 2_665
P2 Tb1 Cu3 175.47(3) 1_554 2_665
P2 Tb1 Cu3 46.74(4) 2_665 2_665
P2 Tb1 Cu3 103.22(3) . 2_665
P2 Tb1 Cu3 94.76(4) 2_664 2_665
Cu2 Tb1 Cu3 49.054(16) 2_665 2_665
Cu2 Tb1 Cu3 137.428(15) . 2_665
Cu2 Tb1 Cu3 85.35(2) 3_565 2_665
Cu3 Tb1 Cu3 132.367(6) 3_564 2_665
P2 Tb1 Cu3 46.74(4) 3_565 3_565
P2 Tb1 Cu3 94.76(4) 3_564 3_565
P2 Tb1 Cu3 94.16(4) 1_554 3_565
P2 Tb1 Cu3 103.22(3) 2_665 3_565
P2 Tb1 Cu3 45.92(4) . 3_565
P2 Tb1 Cu3 175.47(3) 2_664 3_565
Cu2 Tb1 Cu3 137.428(15) 2_665 3_565
Cu2 Tb1 Cu3 85.35(2) . 3_565
Cu2 Tb1 Cu3 49.055(16) 3_565 3_565
Cu3 Tb1 Cu3 72.27(2) 3_564 3_565
Cu3 Tb1 Cu3 88.761(14) 2_665 3_565
P1 Tb2 P1 81.79(5) 2_655 2_656
P1 Tb2 P1 135.586(18) 2_655 3_666
P1 Tb2 P1 81.78(4) 2_656 3_666
P1 Tb2 P1 81.78(4) 2_655 3_665
P1 Tb2 P1 135.586(18) 2_656 3_665
P1 Tb2 P1 81.79(5) 3_666 3_665
P1 Tb2 P1 135.586(18) 2_655 1_556
P1 Tb2 P1 81.78(4) 2_656 1_556
P1 Tb2 P1 81.78(4) 3_666 1_556
P1 Tb2 P1 135.586(18) 3_665 1_556
P1 Tb2 P1 81.78(4) 2_655 .
P1 Tb2 P1 135.586(18) 2_656 .
P1 Tb2 P1 135.585(18) 3_666 .
P1 Tb2 P1 81.78(4) 3_665 .
P1 Tb2 P1 81.79(5) 1_556 .
P1 Tb2 Cu1 175.58(3) 2_655 3_666
P1 Tb2 Cu1 102.62(3) 2_656 3_666
P1 Tb2 Cu1 45.92(4) 3_666 3_666
P1 Tb2 Cu1 94.75(4) 3_665 3_666
P1 Tb2 Cu1 46.32(4) 1_556 3_666
P1 Tb2 Cu1 95.04(4) . 3_666
P1 Tb2 Cu1 102.62(3) 2_655 3_665
P1 Tb2 Cu1 175.58(3) 2_656 3_665
P1 Tb2 Cu1 94.75(4) 3_666 3_665
P1 Tb2 Cu1 45.92(4) 3_665 3_665
P1 Tb2 Cu1 95.04(4) 1_556 3_665
P1 Tb2 Cu1 46.32(4) . 3_665
Cu1 Tb2 Cu1 72.96(2) 3_666 3_665
P1 Tb2 Cu1 46.32(4) 2_655 .
P1 Tb2 Cu1 95.04(4) 2_656 .
P1 Tb2 Cu1 175.58(3) 3_666 .
P1 Tb2 Cu1 102.62(3) 3_665 .
P1 Tb2 Cu1 94.75(4) 1_556 .
P1 Tb2 Cu1 45.92(4) . .
Cu1 Tb2 Cu1 132.591(7) 3_666 .
Cu1 Tb2 Cu1 88.266(15) 3_665 .
P1 Tb2 Cu1 95.04(4) 2_655 1_556
P1 Tb2 Cu1 46.32(4) 2_656 1_556
P1 Tb2 Cu1 102.62(3) 3_666 1_556
P1 Tb2 Cu1 175.58(3) 3_665 1_556
P1 Tb2 Cu1 45.92(4) 1_556 1_556
P1 Tb2 Cu1 94.75(4) . 1_556
Cu1 Tb2 Cu1 88.266(15) 3_666 1_556
Cu1 Tb2 Cu1 132.592(7) 3_665 1_556
Cu1 Tb2 Cu1 72.96(2) . 1_556
P1 Tb2 Cu1 94.75(4) 2_655 2_656
P1 Tb2 Cu1 45.92(4) 2_656 2_656
P1 Tb2 Cu1 46.32(4) 3_666 2_656
P1 Tb2 Cu1 95.04(4) 3_665 2_656
P1 Tb2 Cu1 102.62(3) 1_556 2_656
P1 Tb2 Cu1 175.58(3) . 2_656
Cu1 Tb2 Cu1 88.266(15) 3_666 2_656
Cu1 Tb2 Cu1 132.591(7) 3_665 2_656
Cu1 Tb2 Cu1 132.590(7) . 2_656
Cu1 Tb2 Cu1 88.265(15) 1_556 2_656
P1 Tb2 Cu1 45.92(4) 2_655 2_655
P1 Tb2 Cu1 94.75(4) 2_656 2_655
P1 Tb2 Cu1 95.04(4) 3_666 2_655
P1 Tb2 Cu1 46.32(4) 3_665 2_655
P1 Tb2 Cu1 175.58(3) 1_556 2_655
P1 Tb2 Cu1 102.62(3) . 2_655
Cu1 Tb2 Cu1 132.591(7) 3_666 2_655
Cu1 Tb2 Cu1 88.266(15) 3_665 2_655
Cu1 Tb2 Cu1 88.266(15) . 2_655
Cu1 Tb2 Cu1 132.589(7) 1_556 2_655
Cu1 Tb2 Cu1 72.96(2) 2_656 2_655
P1 Cu1 P1 104.45(9) . 2_655
P1 Cu1 P2 114.40(4) . 3_554
P1 Cu1 P2 110.93(6) 2_655 3_554
P1 Cu1 P2 114.40(4) . 3
P1 Cu1 P2 110.93(6) 2_655 3
P2 Cu1 P2 101.93(8) 3_554 3
P1 Cu1 Cu2 101.19(6) . 3
P1 Cu1 Cu2 154.36(6) 2_655 3
P2 Cu1 Cu2 56.87(5) 3_554 3
P2 Cu1 Cu2 56.87(5) 3 3
P1 Cu1 Cu3 124.75(3) . 2_655
P1 Cu1 Cu3 55.70(3) 2_655 2_655
P2 Cu1 Cu3 120.84(5) 3_554 2_655
P2 Cu1 Cu3 55.25(5) 3 2_655
Cu2 Cu1 Cu3 108.43(3) 3 2_655
P1 Cu1 Cu3 124.75(3) . 2_654
P1 Cu1 Cu3 55.70(3) 2_655 2_654
P2 Cu1 Cu3 55.25(5) 3_554 2_654
P2 Cu1 Cu3 120.84(5) 3 2_654
Cu2 Cu1 Cu3 108.43(3) 3 2_654
Cu3 Cu1 Cu3 88.36(3) 2_655 2_654
P1 Cu1 Mn4 60.20(4) . 1_554
P1 Cu1 Mn4 132.75(3) 2_655 1_554
P2 Cu1 Mn4 55.03(5) 3_554 1_554
P2 Cu1 Mn4 116.05(6) 3 1_554
Cu2 Cu1 Mn4 62.25(3) 3 1_554
Cu3 Cu1 Mn4 170.68(4) 2_655 1_554
Cu3 Cu1 Mn4 94.50(2) 2_654 1_554
P1 Cu1 Mn4 60.20(4) . .
P1 Cu1 Mn4 132.75(3) 2_655 .
P2 Cu1 Mn4 116.05(6) 3_554 .
P2 Cu1 Mn4 55.03(5) 3 .
Cu2 Cu1 Mn4 62.25(3) 3 .
Cu3 Cu1 Mn4 94.50(2) 2_655 .
Cu3 Cu1 Mn4 170.68(4) 2_654 .
Mn4 Cu1 Mn4 81.33(4) 1_554 .
P1 Cu1 Tb2 60.56(4) . .
P1 Cu1 Tb2 60.42(4) 2_655 .
P2 Cu1 Tb2 165.32(5) 3_554 .
P2 Cu1 Tb2 92.50(4) 3 .
Cu2 Cu1 Tb2 136.02(2) 3 .
Cu3 Cu1 Tb2 65.728(19) 2_655 .
Cu3 Cu1 Tb2 114.69(3) 2_654 .
Mn4 Cu1 Tb2 120.51(4) 1_554 .
Mn4 Cu1 Tb2 74.50(2) . .
P1 Cu1 Tb2 60.56(4) . 1_554
P1 Cu1 Tb2 60.42(4) 2_655 1_554
P2 Cu1 Tb2 92.50(4) 3_554 1_554
P2 Cu1 Tb2 165.32(5) 3 1_554
Cu2 Cu1 Tb2 136.02(2) 3 1_554
Cu3 Cu1 Tb2 114.69(3) 2_655 1_554
Cu3 Cu1 Tb2 65.729(19) 2_654 1_554
Mn4 Cu1 Tb2 74.50(2) 1_554 1_554
Mn4 Cu1 Tb2 120.51(4) . 1_554
Tb2 Cu1 Tb2 72.96(2) . 1_554
P1 Cu1 Tb1 165.45(5) . 1_545
P1 Cu1 Tb1 90.11(5) 2_655 1_545
P2 Cu1 Tb1 58.71(4) 3_554 1_545
P2 Cu1 Tb1 58.71(4) 3 1_545
Cu2 Cu1 Tb1 64.26(3) 3 1_545
Cu3 Cu1 Tb1 63.741(19) 2_655 1_545
Cu3 Cu1 Tb1 63.741(19) 2_654 1_545
Mn4 Cu1 Tb1 109.70(3) 1_554 1_545
Mn4 Cu1 Tb1 109.70(3) . 1_545
Tb2 Cu1 Tb1 129.47(2) . 1_545
Tb2 Cu1 Tb1 129.47(2) 1_554 1_545
P3 Cu2 P1 98.00(5) . .
P3 Cu2 P2 114.74(5) . 1_554
P1 Cu2 P2 113.69(7) . 1_554
P3 Cu2 P2 114.74(5) . .
P1 Cu2 P2 113.69(7) . .
P2 Cu2 P2 102.59(8) 1_554 .
P3 Cu2 Cu1 101.83(3) . 2
P1 Cu2 Cu1 160.17(7) . 2
P2 Cu2 Cu1 57.29(5) 1_554 2
P2 Cu2 Cu1 57.29(5) . 2
P3 Cu2 Cu3 120.62(3) . 1_554
P1 Cu2 Cu3 56.56(4) . 1_554
P2 Cu2 Cu3 57.13(5) 1_554 1_554
P2 Cu2 Cu3 124.54(6) . 1_554
Cu1 Cu2 Cu3 111.73(4) 2 1_554
P3 Cu2 Cu3 120.62(3) . .
P1 Cu2 Cu3 56.56(4) . .
P2 Cu2 Cu3 124.54(6) 1_554 .
P2 Cu2 Cu3 57.13(5) . .
Cu1 Cu2 Cu3 111.73(4) 2 .
Cu3 Cu2 Cu3 90.62(4) 1_554 .
P3 Cu2 Mn4 60.25(2) . .
P1 Cu2 Mn4 60.81(4) . .
P2 Cu2 Mn4 170.11(5) 1_554 .
P2 Cu2 Mn4 87.28(4) . .
Cu1 Cu2 Mn4 130.69(3) 2 .
Cu3 Cu2 Mn4 116.77(4) 1_554 .
Cu3 Cu2 Mn4 60.64(3) . .
P3 Cu2 Mn4 60.25(2) . 1_554
P1 Cu2 Mn4 60.81(4) . 1_554
P2 Cu2 Mn4 87.28(4) 1_554 1_554
P2 Cu2 Mn4 170.11(5) . 1_554
Cu1 Cu2 Mn4 130.69(3) 2 1_554
Cu3 Cu2 Mn4 60.64(3) 1_554 1_554
Cu3 Cu2 Mn4 116.77(4) . 1_554
Mn4 Cu2 Mn4 82.84(4) . 1_554
P3 Cu2 Mn4 60.00(2) . 2_554
P1 Cu2 Mn4 128.84(3) . 2_554
P2 Cu2 Mn4 55.54(5) 1_554 2_554
P2 Cu2 Mn4 117.47(6) . 2_554
Cu1 Cu2 Mn4 63.35(3) 2 2_554
Cu3 Cu2 Mn4 93.43(2) 1_554 2_554
Cu3 Cu2 Mn4 174.57(4) . 2_554
Mn4 Cu2 Mn4 120.25(4) . 2_554
Mn4 Cu2 Mn4 68.47(4) 1_554 2_554
P3 Cu2 Mn4 60.00(2) . 2
P1 Cu2 Mn4 128.84(3) . 2
P2 Cu2 Mn4 117.47(6) 1_554 2
P2 Cu2 Mn4 55.54(5) . 2
Cu1 Cu2 Mn4 63.35(3) 2 2
Cu3 Cu2 Mn4 174.57(4) 1_554 2
Cu3 Cu2 Mn4 93.43(2) . 2
Mn4 Cu2 Mn4 68.47(4) . 2
Mn4 Cu2 Mn4 120.25(4) 1_554 2
Mn4 Cu2 Mn4 82.31(4) 2_554 2
P3 Cu2 Tb1 169.58(3) . .
P1 Cu2 Tb1 92.41(5) . .
P2 Cu2 Tb1 60.29(4) 1_554 .
P2 Cu2 Tb1 60.29(4) . .
Cu1 Cu2 Tb1 67.76(3) 2 .
Cu3 Cu2 Tb1 65.59(2) 1_554 .
Cu3 Cu2 Tb1 65.59(2) . .
Mn4 Cu2 Tb1 126.13(2) . .
Mn4 Cu2 Tb1 126.14(2) 1_554 .
Mn4 Cu2 Tb1 112.95(3) 2_554 .
Mn4 Cu2 Tb1 112.95(3) 2 .
P2 Cu3 P1 112.03(6) 2_665 .
P2 Cu3 P1 112.03(6) 2_665 1_556
P1 Cu3 P1 103.66(9) . 1_556
P2 Cu3 P2 104.07(9) 2_665 .
P1 Cu3 P2 112.66(4) . .
P1 Cu3 P2 112.66(4) 1_556 .
P2 Cu3 Cu2 123.88(4) 2_665 .
P1 Cu3 Cu2 56.11(5) . .
P1 Cu3 Cu2 124.08(6) 1_556 .
P2 Cu3 Cu2 56.54(3) . .
P2 Cu3 Cu2 123.88(4) 2_665 1_556
P1 Cu3 Cu2 124.08(6) . 1_556
P1 Cu3 Cu2 56.11(5) 1_556 1_556
P2 Cu3 Cu2 56.54(3) . 1_556
Cu2 Cu3 Cu2 90.62(4) . 1_556
P2 Cu3 Cu1 56.47(3) 2_665 3_666
P1 Cu3 Cu1 122.04(5) . 3_666
P1 Cu3 Cu1 55.58(5) 1_556 3_666
P2 Cu3 Cu1 125.30(3) . 3_666
Cu2 Cu3 Cu1 178.15(4) . 3_666
Cu2 Cu3 Cu1 90.488(19) 1_556 3_666
P2 Cu3 Cu1 56.47(3) 2_665 3_665
P1 Cu3 Cu1 55.58(5) . 3_665
P1 Cu3 Cu1 122.04(5) 1_556 3_665
P2 Cu3 Cu1 125.30(3) . 3_665
Cu2 Cu3 Cu1 90.488(19) . 3_665
Cu2 Cu3 Cu1 178.15(4) 1_556 3_665
Cu1 Cu3 Cu1 88.36(3) 3_666 3_665
P2 Cu3 Mn4 167.43(6) 2_665 .
P1 Cu3 Mn4 61.77(5) . .
P1 Cu3 Mn4 61.77(5) 1_556 .
P2 Cu3 Mn4 88.50(5) . .
Cu2 Cu3 Mn4 63.20(3) . .
Cu2 Cu3 Mn4 63.20(3) 1_556 .
Cu1 Cu3 Mn4 116.08(3) 3_666 .
Cu1 Cu3 Mn4 116.08(3) 3_665 .
P2 Cu3 Tb1 60.35(4) 2_665 1_556
P1 Cu3 Tb1 164.30(5) . 1_556
P1 Cu3 Tb1 92.03(4) 1_556 1_556
P2 Cu3 Tb1 60.07(4) . 1_556
Cu2 Cu3 Tb1 114.93(4) . 1_556
Cu2 Cu3 Tb1 65.35(2) 1_556 1_556
Cu1 Cu3 Tb1 66.90(2) 3_666 1_556
Cu1 Cu3 Tb1 115.44(3) 3_665 1_556
Mn4 Cu3 Tb1 128.45(3) . 1_556
P2 Cu3 Tb1 60.35(4) 2_665 .
P1 Cu3 Tb1 92.03(4) . .
P1 Cu3 Tb1 164.30(5) 1_556 .
P2 Cu3 Tb1 60.07(4) . .
Cu2 Cu3 Tb1 65.35(2) . .
Cu2 Cu3 Tb1 114.93(4) 1_556 .
Cu1 Cu3 Tb1 115.44(3) 3_666 .
Cu1 Cu3 Tb1 66.90(2) 3_665 .
Mn4 Cu3 Tb1 128.45(3) . .
Tb1 Cu3 Tb1 72.27(2) 1_556 .
P2 Cu3 Tb2 92.14(6) 2_665 .
P1 Cu3 Tb2 59.68(5) . .
P1 Cu3 Tb2 59.68(5) 1_556 .
P2 Cu3 Tb2 163.79(5) . .
Cu2 Cu3 Tb2 114.05(3) . .
Cu2 Cu3 Tb2 114.05(3) 1_556 .
Cu1 Cu3 Tb2 64.13(2) 3_666 .
Cu1 Cu3 Tb2 64.13(2) 3_665 .
Mn4 Cu3 Tb2 75.29(3) . .
Tb1 Cu3 Tb2 131.02(2) 1_556 .
Tb1 Cu3 Tb2 131.02(2) . .
P2 Mn4 P3 102.74(4) 3 .
P2 Mn4 P3 102.74(4) 3 1_556
P3 Mn4 P3 90.89(4) . 1_556
P2 Mn4 P1 102.57(7) 3 1_556
P3 Mn4 P1 154.68(6) . 1_556
P3 Mn4 P1 84.34(3) 1_556 1_556
P2 Mn4 P1 102.57(7) 3 .
P3 Mn4 P1 84.34(3) . .
P3 Mn4 P1 154.68(6) 1_556 .
P1 Mn4 P1 89.42(7) 1_556 .
P2 Mn4 Cu3 137.88(7) 3 .
P3 Mn4 Cu3 106.45(3) . .
P3 Mn4 Cu3 106.45(3) 1_556 .
P1 Mn4 Cu3 52.04(4) 1_556 .
P1 Mn4 Cu3 52.04(4) . .
P2 Mn4 Cu2 138.58(2) 3 .
P3 Mn4 Cu2 50.497(18) . .
P3 Mn4 Cu2 107.86(4) 1_556 .
P1 Mn4 Cu2 107.55(6) 1_556 .
P1 Mn4 Cu2 51.00(4) . .
Cu3 Mn4 Cu2 56.16(2) . .
P2 Mn4 Cu2 138.58(2) 3 1_556
P3 Mn4 Cu2 107.86(4) . 1_556
P3 Mn4 Cu2 50.497(17) 1_556 1_556
P1 Mn4 Cu2 51.00(4) 1_556 1_556
P1 Mn4 Cu2 107.55(6) . 1_556
Cu3 Mn4 Cu2 56.16(2) . 1_556
Cu2 Mn4 Cu2 82.84(4) . 1_556
P2 Mn4 Cu2 53.06(3) 3 3
P3 Mn4 Cu2 50.324(19) . 3
P3 Mn4 Cu2 107.42(4) 1_556 3
P1 Mn4 Cu2 154.24(6) 1_556 3
P1 Mn4 Cu2 88.55(3) . 3
Cu3 Mn4 Cu2 138.59(2) . 3
Cu2 Mn4 Cu2 90.91(2) . 3
Cu2 Mn4 Cu2 152.44(4) 1_556 3
P2 Mn4 Cu2 53.06(3) 3 3_556
P3 Mn4 Cu2 107.42(4) . 3_556
P3 Mn4 Cu2 50.324(19) 1_556 3_556
P1 Mn4 Cu2 88.55(3) 1_556 3_556
P1 Mn4 Cu2 154.24(6) . 3_556
Cu3 Mn4 Cu2 138.59(2) . 3_556
Cu2 Mn4 Cu2 152.44(4) . 3_556
Cu2 Mn4 Cu2 90.91(2) 1_556 3_556
Cu2 Mn4 Cu2 82.31(4) 3 3_556
P2 Mn4 Cu1 52.94(4) 3 .
P3 Mn4 Cu1 88.588(17) . .
P3 Mn4 Cu1 154.70(5) 1_556 .
P1 Mn4 Cu1 106.14(6) 1_556 .
P1 Mn4 Cu1 50.29(5) . .
Cu3 Mn4 Cu1 97.93(4) . .
Cu2 Mn4 Cu1 91.17(2) . .
Cu2 Mn4 Cu1 151.95(5) 1_556 .
Cu2 Mn4 Cu1 54.40(3) 3 .
Cu2 Mn4 Cu1 106.00(4) 3_556 .
P2 Mn4 Cu1 52.94(4) 3 1_556
P3 Mn4 Cu1 154.70(5) . 1_556
P3 Mn4 Cu1 88.589(17) 1_556 1_556
P1 Mn4 Cu1 50.29(5) 1_556 1_556
P1 Mn4 Cu1 106.14(6) . 1_556
Cu3 Mn4 Cu1 97.94(4) . 1_556
Cu2 Mn4 Cu1 151.95(5) . 1_556
Cu2 Mn4 Cu1 91.17(2) 1_556 1_556
Cu2 Mn4 Cu1 106.00(4) 3 1_556
Cu2 Mn4 Cu1 54.40(3) 3_556 1_556
Cu1 Mn4 Cu1 81.33(4) . 1_556
Cu1 P1 Cu2 118.98(8) . .
Cu1 P1 Cu1 135.55(9) . 3_665
Cu2 P1 Cu1 105.47(8) . 3_665
Cu1 P1 Cu3 127.54(4) . .
Cu2 P1 Cu3 67.33(5) . .
Cu1 P1 Cu3 68.73(5) 3_665 .
Cu1 P1 Cu3 127.54(4) . 1_554
Cu2 P1 Cu3 67.33(5) . 1_554
Cu1 P1 Cu3 68.73(5) 3_665 1_554
Cu3 P1 Cu3 103.66(9) . 1_554
Cu1 P1 Mn4 69.52(5) . .
Cu2 P1 Mn4 68.19(5) . .
Cu1 P1 Mn4 133.07(4) 3_665 .
Cu3 P1 Mn4 66.19(4) . .
Cu3 P1 Mn4 134.63(9) 1_554 .
Cu1 P1 Mn4 69.52(5) . 1_554
Cu2 P1 Mn4 68.19(5) . 1_554
Cu1 P1 Mn4 133.07(4) 3_665 1_554
Cu3 P1 Mn4 134.63(9) . 1_554
Cu3 P1 Mn4 66.19(4) 1_554 1_554
Mn4 P1 Mn4 89.42(7) . 1_554
Cu1 P1 Tb2 73.52(5) . 1_554
Cu2 P1 Tb2 138.62(3) . 1_554
Cu1 P1 Tb2 73.26(5) 3_665 1_554
Cu3 P1 Tb2 139.45(8) . 1_554
Cu3 P1 Tb2 74.36(3) 1_554 1_554
Mn4 P1 Tb2 142.63(8) . 1_554
Mn4 P1 Tb2 82.74(3) 1_554 1_554
Cu1 P1 Tb2 73.52(5) . .
Cu2 P1 Tb2 138.62(3) . .
Cu1 P1 Tb2 73.26(5) 3_665 .
Cu3 P1 Tb2 74.36(3) . .
Cu3 P1 Tb2 139.45(8) 1_554 .
Mn4 P1 Tb2 82.74(3) . .
Mn4 P1 Tb2 142.63(8) 1_554 .
Tb2 P1 Tb2 81.79(5) 1_554 .
Cu3 P2 Cu2 128.45(4) 3_565 1_556
Cu3 P2 Cu2 128.45(4) 3_565 .
Cu2 P2 Cu2 102.60(8) 1_556 .
Cu3 P2 Cu1 68.29(5) 3_565 2
Cu2 P2 Cu1 143.43(9) 1_556 2
Cu2 P2 Cu1 65.84(3) . 2
Cu3 P2 Cu1 68.29(5) 3_565 2_556
Cu2 P2 Cu1 65.84(3) 1_556 2_556
Cu2 P2 Cu1 143.43(9) . 2_556
Cu1 P2 Cu1 101.93(8) 2 2_556
Cu3 P2 Cu3 135.93(9) 3_565 .
Cu2 P2 Cu3 66.32(5) 1_556 .
Cu2 P2 Cu3 66.32(5) . .
Cu1 P2 Cu3 128.34(4) 2 .
Cu1 P2 Cu3 128.34(4) 2_556 .
Cu3 P2 Mn4 114.69(9) 3_565 2
Cu2 P2 Mn4 71.40(5) 1_556 2
Cu2 P2 Mn4 71.40(5) . 2
Cu1 P2 Mn4 72.03(6) 2 2
Cu1 P2 Mn4 72.03(6) 2_556 2
Cu3 P2 Mn4 109.37(7) . 2
Cu3 P2 Tb1 73.73(5) 3_565 1_556
Cu2 P2 Tb1 73.25(3) 1_556 1_556
Cu2 P2 Tb1 136.76(9) . 1_556
Cu1 P2 Tb1 139.62(8) 2 1_556
Cu1 P2 Tb1 75.51(3) 2_556 1_556
Cu3 P2 Tb1 73.19(5) . 1_556
Mn4 P2 Tb1 139.26(2) 2 1_556
Cu3 P2 Tb1 73.73(5) 3_565 .
Cu2 P2 Tb1 136.76(9) 1_556 .
Cu2 P2 Tb1 73.25(3) . .
Cu1 P2 Tb1 75.51(3) 2 .
Cu1 P2 Tb1 139.62(8) 2_556 .
Cu3 P2 Tb1 73.19(5) . .
Mn4 P2 Tb1 139.26(2) 2 .
Tb1 P2 Tb1 81.29(5) 1_556 .
Cu2 P3 Cu2 120.0 3 .
Cu2 P3 Cu2 120.0 3 2
Cu2 P3 Cu2 120.0 . 2
Cu2 P3 Mn4 69.67(3) 3 .
Cu2 P3 Mn4 69.25(3) . .
Cu2 P3 Mn4 134.554(19) 2 .
Cu2 P3 Mn4 69.25(3) 3 3_554
Cu2 P3 Mn4 134.554(19) . 3_554
Cu2 P3 Mn4 69.67(3) 2 3_554
Mn4 P3 Mn4 138.928(14) . 3_554
Cu2 P3 Mn4 134.554(19) 3 2
Cu2 P3 Mn4 69.67(3) . 2
Cu2 P3 Mn4 69.25(3) 2 2
Mn4 P3 Mn4 74.83(3) . 2
Mn4 P3 Mn4 138.928(14) 3_554 2
Cu2 P3 Mn4 134.554(19) 3 2_554
Cu2 P3 Mn4 69.67(3) . 2_554
Cu2 P3 Mn4 69.25(3) 2 2_554
Mn4 P3 Mn4 138.927(14) . 2_554
Mn4 P3 Mn4 74.83(3) 3_554 2_554
Mn4 P3 Mn4 90.89(4) 2 2_554
Cu2 P3 Mn4 69.25(3) 3 3
Cu2 P3 Mn4 134.554(19) . 3
Cu2 P3 Mn4 69.67(3) 2 3
Mn4 P3 Mn4 74.83(3) . 3
Mn4 P3 Mn4 90.89(4) 3_554 3
Mn4 P3 Mn4 74.83(3) 2 3
Mn4 P3 Mn4 138.928(14) 2_554 3
Cu2 P3 Mn4 69.67(3) 3 1_554
Cu2 P3 Mn4 69.25(3) . 1_554
Cu2 P3 Mn4 134.554(19) 2 1_554
Mn4 P3 Mn4 90.89(4) . 1_554
Mn4 P3 Mn4 74.83(3) 3_554 1_554
Mn4 P3 Mn4 138.928(14) 2 1_554
Mn4 P3 Mn4 74.83(3) 2_554 1_554
Mn4 P3 Mn4 138.928(14) 3 1_554

loop_
_geom_bond_atom_site_label_1
_geom_bond_atom_site_label_2
_geom_bond_distance
_geom_bond_site_symmetry_2
Tb1 P2 2.9066(14) 3_565
Tb1 P2 2.9066(14) 3_564
Tb1 P2 2.9066(14) 1_554
Tb1 P2 2.9066(14) 2_665
Tb1 P2 2.9066(14) .
Tb1 P2 2.9066(14) 2_664
Tb1 Cu2 3.2045(8) 2_665
Tb1 Cu2 3.2045(8) .
Tb1 Cu2 3.2046(8) 3_565
Tb1 Cu3 3.2107(7) 3_564
Tb1 Cu3 3.2107(7) 2_665
Tb1 Cu3 3.2107(7) 3_565
Tb2 P1 2.8921(14) 2_655
Tb2 P1 2.8921(14) 2_656
Tb2 P1 2.8921(15) 3_666
Tb2 P1 2.8921(15) 3_665
Tb2 P1 2.8921(15) 1_556
Tb2 P1 2.8921(15) .
Tb2 Cu1 3.1844(8) 3_666
Tb2 Cu1 3.1844(8) 3_665
Tb2 Cu1 3.1844(8) .
Tb2 Cu1 3.1844(8) 1_556
Tb2 Cu1 3.1845(8) 2_656
Tb2 Cu1 3.1845(8) 2_655
Cu1 P1 2.386(2) .
Cu1 P1 2.405(2) 2_655
Cu1 P2 2.4375(15) 3_554
Cu1 P2 2.4375(15) 3
Cu1 Cu2 2.6433(12) 3
Cu1 Cu3 2.7167(6) 2_655
Cu1 Cu3 2.7167(6) 2_654
Cu1 Mn4 2.9055(12) 1_554
Cu1 Mn4 2.9055(12) .
Cu1 Tb2 3.1844(8) 1_554
Cu1 Tb1 3.2930(10) 1_545
Cu2 P3 2.3614(8) .
Cu2 P1 2.396(2) .
Cu2 P2 2.4261(13) 1_554
Cu2 P2 2.4261(13) .
Cu2 Cu1 2.6432(12) 2
Cu2 Cu3 2.6631(8) 1_554
Cu2 Cu3 2.6631(8) .
Cu2 Mn4 2.8620(11) .
Cu2 Mn4 2.8620(11) 1_554
Cu2 Mn4 2.8770(11) 2_554
Cu2 Mn4 2.8770(11) 2
Cu3 P2 2.403(2) 2_665
Cu3 P1 2.4082(14) .
Cu3 P1 2.4082(14) 1_556
Cu3 P2 2.442(2) .
Cu3 Cu2 2.6631(8) 1_556
Cu3 Cu1 2.7167(6) 3_666
Cu3 Cu1 2.7167(6) 3_665
Cu3 Mn4 2.7946(14) .
Cu3 Tb1 3.2106(7) 1_556
Mn4 P2 2.503(2) 3
Mn4 P3 2.6571(9) .
Mn4 P3 2.6571(9) 1_556
Mn4 P1 2.6913(17) 1_556
Mn4 P1 2.6913(17) .
Mn4 Cu2 2.8620(11) 1_556
Mn4 Cu2 2.8770(11) 3
Mn4 Cu2 2.8770(11) 3_556
Mn4 Cu1 2.9055(12) 1_556
P1 Cu1 2.405(2) 3_665
P1 Cu3 2.4082(14) 1_554
P1 Mn4 2.6913(17) 1_554
P1 Tb2 2.8920(14) 1_554
P2 Cu3 2.403(2) 3_565
P2 Cu2 2.4261(13) 1_556
P2 Cu1 2.4375(14) 2
P2 Cu1 2.4375(14) 2_556
P2 Mn4 2.503(2) 2
P2 Tb1 2.9066(14) 1_556
P3 Cu2 2.3614(8) 3
P3 Cu2 2.3614(8) 2
P3 Mn4 2.6571(9) 3_554
P3 Mn4 2.6571(9) 2
P3 Mn4 2.6571(9) 2_554
P3 Mn4 2.6571(9) 3
P3 Mn4 2.6571(9) 1_554
